data_4060895
loop_
_publ_author_name
'Casey, Charles P.'
'Strotman, Neil A.'
'Beetner, Sharon E.'
'Johnson, Jeffrey B.'
'Priebe, David C.'
'Guzei, Ilia A.'

_publ_section_title
;
 PPh3-Substituted [2,5-Ph2-3,4-Tol2(\h5-C4COH)]Ru(CO)(PPh3)H Exhibits Slower
 Stoichiometric Reduction, Faster Catalytic Hydrogenation, and Higher
 Chemoselectivity for Hydrogenation of Aldehydes over Ketones Than the
 Dicarbonyl Shvo Catalyst
;
_journal_coden_ASTM ORGND7
_journal_issue 5
_journal_name_full Organometallics
_journal_page_first 1236
_journal_page_last 1244
_journal_paper_doi 10.1021/om050939z
_journal_volume 25
_journal_year 2006
_chemical_formula_sum 'C68 H54 O2 P2 Ru'
_chemical_formula_weight 1066.12
_space_group_IT_number 14
_symmetry_cell_setting monoclinic
_symmetry_space_group_name_Hall '-P 2ybc'
_symmetry_space_group_name_H-M 'P 1 21/c 1'
_cell_angle_alpha 90.00
_cell_angle_beta 93.366(3)
_cell_angle_gamma 90.00
_cell_formula_units_Z 4
_cell_length_a 11.8831(18)
_cell_length_b 20.523(3)
_cell_length_c 21.063(3)
_cell_measurement_temperature 100(2)
_cell_volume 5127.8(13)
_diffrn_ambient_temperature 100(2)
_exptl_crystal_density_diffrn 1.381
_cod_depositor_comments
;
The following automatic conversions were performed:
'_symmetry_cell_setting' value 'Monoclinic' changed to 'monoclinic'
according to '/home/saulius/struct/CIF-dictionaries/cif_core.dic'
dictionary named 'cif_core.dic' version 2.4.1 from 2010-06-29.

Automatic conversion script
Id: cif_fix_enum 1527 2010-12-29 10:47:43Z saulius 
;
_cod_original_sg_symbol_H-M 'P 21/c'
_cod_database_code 4060895

loop_
_symmetry_equiv_pos_as_xyz
'x, y, z'
'-x, y+1/2, -z+1/2'
'-x, -y, -z'
'x, -y-1/2, z-1/2'

loop_
_atom_site_label
_atom_site_type_symbol
_atom_site_fract_x
_atom_site_fract_y
_atom_site_fract_z
_atom_site_U_iso_or_equiv
_atom_site_adp_type
_atom_site_occupancy
_atom_site_symmetry_multiplicity
_atom_site_calc_flag
_atom_site_refinement_flags
_atom_site_disorder_assembly
_atom_site_disorder_group
Ru Ru 0.16216(3) 0.295299(15) 0.137090(15) 0.01025(11) Uani 1 1 d . . .
P1 P 0.34743(9) 0.30273(5) 0.18559(5) 0.0132(2) Uani 1 1 d . . .
P2 P 0.05697(9) 0.28805(5) 0.22892(5) 0.0124(2) Uani 1 1 d . . .
O1 O 0.3548(2) 0.21554(13) 0.04340(13) 0.0172(7) Uani 1 1 d . . .
O2 O 0.1451(2) 0.44107(14) 0.14172(13) 0.0179(7) Uani 1 1 d . . .
C1 C 0.2558(3) 0.23073(19) 0.05189(18) 0.0114(9) Uani 1 1 d . . .
C2 C 0.1699(3) 0.19288(18) 0.08435(18) 0.0122(9) Uani 1 1 d . . .
C3 C 0.0622(3) 0.22278(18) 0.07121(18) 0.0114(9) Uani 1 1 d . . .
C4 C 0.0790(3) 0.28419(18) 0.04022(18) 0.0126(9) Uani 1 1 d . . .
C5 C 0.1983(3) 0.29231(19) 0.03298(18) 0.0123(9) Uani 1 1 d . . .
C6 C 0.1897(3) 0.1229(2) 0.10221(18) 0.0131(9) Uani 1 1 d . . .
C7 C 0.2707(4) 0.0876(2) 0.07154(19) 0.0176(10) Uani 1 1 d . . .
H7A H 0.3160 0.1086 0.0420 0.021 Uiso 1 1 calc R . .
C8 C 0.2852(4) 0.0214(2) 0.0843(2) 0.0259(11) Uani 1 1 d . . .
H8A H 0.3406 -0.0023 0.0633 0.031 Uiso 1 1 calc R . .
C9 C 0.2213(4) -0.0098(2) 0.1265(2) 0.0271(11) Uani 1 1 d . . .
H9A H 0.2319 -0.0551 0.1344 0.033 Uiso 1 1 calc R . .
C10 C 0.1411(4) 0.0243(2) 0.1579(2) 0.0247(11) Uani 1 1 d . . .
H10A H 0.0970 0.0027 0.1876 0.030 Uiso 1 1 calc R . .
C11 C 0.1249(4) 0.0903(2) 0.1460(2) 0.0187(10) Uani 1 1 d . . .
H11A H 0.0696 0.1135 0.1676 0.022 Uiso 1 1 calc R . .
C12 C -0.0496(3) 0.19002(19) 0.07239(18) 0.0141(9) Uani 1 1 d . . .
C13 C -0.0639(4) 0.1281(2) 0.0470(2) 0.0187(10) Uani 1 1 d . . .
H13A H -0.0011 0.1058 0.0315 0.022 Uiso 1 1 calc R . .
C14 C -0.1691(4) 0.0984(2) 0.0440(2) 0.0223(10) Uani 1 1 d . . .
H14A H -0.1773 0.0564 0.0252 0.027 Uiso 1 1 calc R . .
C15 C -0.2626(4) 0.1283(2) 0.0678(2) 0.0238(11) Uani 1 1 d . . .
C16 C -0.2475(4) 0.1906(2) 0.0926(2) 0.0245(11) Uani 1 1 d . . .
H16A H -0.3098 0.2127 0.1090 0.029 Uiso 1 1 calc R . .
C17 C -0.1434(3) 0.2212(2) 0.09394(19) 0.0177(10) Uani 1 1 d . . .
H17A H -0.1363 0.2644 0.1099 0.021 Uiso 1 1 calc R . .
C18 C -0.3775(4) 0.0962(2) 0.0663(2) 0.0354(13) Uani 1 1 d . . .
H18A H -0.4313 0.1256 0.0851 0.053 Uiso 1 1 calc R . .
H18B H -0.3726 0.0555 0.0906 0.053 Uiso 1 1 calc R . .
H18C H -0.4029 0.0868 0.0221 0.053 Uiso 1 1 calc R . .
C19 C -0.0128(3) 0.32122(19) 0.00433(18) 0.0117(9) Uani 1 1 d . . .
C20 C -0.0803(3) 0.2877(2) -0.0417(2) 0.0178(10) Uani 1 1 d . . .
H20A H -0.0677 0.2425 -0.0483 0.021 Uiso 1 1 calc R . .
C21 C -0.1650(4) 0.3191(2) -0.0776(2) 0.0191(10) Uani 1 1 d . . .
H21A H -0.2100 0.2951 -0.1081 0.023 Uiso 1 1 calc R . .
C22 C -0.1857(3) 0.3852(2) -0.06986(18) 0.0153(9) Uani 1 1 d . . .
C23 C -0.1180(3) 0.4186(2) -0.02492(19) 0.0171(10) Uani 1 1 d . . .
H23A H -0.1299 0.4639 -0.0191 0.021 Uiso 1 1 calc R . .
C24 C -0.0333(3) 0.3873(2) 0.01177(19) 0.0165(9) Uani 1 1 d . . .
H24A H 0.0113 0.4115 0.0424 0.020 Uiso 1 1 calc R . .
C25 C -0.2780(4) 0.4195(2) -0.1093(2) 0.0218(10) Uani 1 1 d . . .
H25A H -0.2798 0.4656 -0.0972 0.033 Uiso 1 1 calc R . .
H25B H -0.3508 0.3993 -0.1018 0.033 Uiso 1 1 calc R . .
H25C H -0.2633 0.4159 -0.1544 0.033 Uiso 1 1 calc R . .
C26 C 0.2517(3) 0.33890(19) -0.01012(18) 0.0135(9) Uani 1 1 d . . .
C27 C 0.3206(4) 0.3146(2) -0.05620(19) 0.0185(10) Uani 1 1 d . . .
H27A H 0.3339 0.2690 -0.0583 0.022 Uiso 1 1 calc R . .
C28 C 0.3698(4) 0.3555(2) -0.0988(2) 0.0243(11) Uani 1 1 d . . .
H28A H 0.4176 0.3377 -0.1290 0.029 Uiso 1 1 calc R . .
C29 C 0.3504(4) 0.4216(2) -0.09808(19) 0.0197(10) Uani 1 1 d . . .
H29A H 0.3830 0.4494 -0.1281 0.024 Uiso 1 1 calc R . .
C30 C 0.2823(4) 0.4469(2) -0.0526(2) 0.0232(11) Uani 1 1 d . . .
H30A H 0.2684 0.4925 -0.0512 0.028 Uiso 1 1 calc R . .
C31 C 0.2347(4) 0.4061(2) -0.0094(2) 0.0191(10) Uani 1 1 d . . .
H31A H 0.1890 0.4243 0.0216 0.023 Uiso 1 1 calc R . .
C32 C 0.4204(3) 0.22716(19) 0.20877(19) 0.0143(9) Uani 1 1 d . . .
C33 C 0.3612(4) 0.1693(2) 0.21245(19) 0.0166(10) Uani 1 1 d . . .
H33A H 0.2828 0.1686 0.2006 0.020 Uiso 1 1 calc R . .
C34 C 0.4144(4) 0.1122(2) 0.23307(19) 0.0189(10) Uani 1 1 d . . .
H34A H 0.3730 0.0727 0.2347 0.023 Uiso 1 1 calc R . .
C35 C 0.5281(4) 0.1135(2) 0.25124(19) 0.0214(10) Uani 1 1 d . . .
H35A H 0.5651 0.0746 0.2654 0.026 Uiso 1 1 calc R . .
C36 C 0.5881(4) 0.1709(2) 0.2490(2) 0.0226(10) Uani 1 1 d . . .
H36A H 0.6661 0.1715 0.2617 0.027 Uiso 1 1 calc R . .
C37 C 0.5350(4) 0.2276(2) 0.2282(2) 0.0200(10) Uani 1 1 d . . .
H37A H 0.5765 0.2671 0.2272 0.024 Uiso 1 1 calc R . .
C38 C 0.4379(3) 0.3396(2) 0.12823(19) 0.0167(10) Uani 1 1 d . . .
C39 C 0.5175(4) 0.3034(2) 0.0978(2) 0.0216(10) Uani 1 1 d . . .
H39A H 0.5273 0.2586 0.1079 0.026 Uiso 1 1 calc R . .
C40 C 0.5832(4) 0.3317(2) 0.0524(2) 0.0244(11) Uani 1 1 d . . .
H40A H 0.6367 0.3061 0.0318 0.029 Uiso 1 1 calc R . .
C41 C 0.5705(4) 0.3957(2) 0.0379(2) 0.0262(11) Uani 1 1 d . . .
H41A H 0.6175 0.4153 0.0083 0.031 Uiso 1 1 calc R . .
C42 C 0.4898(4) 0.4327(2) 0.0658(2) 0.0246(11) Uani 1 1 d . . .
H42A H 0.4803 0.4773 0.0548 0.030 Uiso 1 1 calc R . .
C43 C 0.4224(4) 0.4045(2) 0.1098(2) 0.0210(10) Uani 1 1 d . . .
H43A H 0.3650 0.4296 0.1277 0.025 Uiso 1 1 calc R . .
C44 C 0.3822(3) 0.3492(2) 0.25911(19) 0.0149(9) Uani 1 1 d . . .
C45 C 0.4189(4) 0.4140(2) 0.2607(2) 0.0230(11) Uani 1 1 d . . .
H45A H 0.4222 0.4376 0.2221 0.028 Uiso 1 1 calc R . .
C46 C 0.4508(4) 0.4445(2) 0.3181(2) 0.0294(12) Uani 1 1 d . . .
H46A H 0.4763 0.4883 0.3182 0.035 Uiso 1 1 calc R . .
C47 C 0.4453(4) 0.4113(2) 0.3747(2) 0.0264(11) Uani 1 1 d . . .
H47A H 0.4664 0.4323 0.4138 0.032 Uiso 1 1 calc R . .
C48 C 0.4096(4) 0.3484(2) 0.3743(2) 0.0272(11) Uani 1 1 d . . .
H48A H 0.4060 0.3254 0.4133 0.033 Uiso 1 1 calc R . .
C49 C 0.3783(4) 0.3176(2) 0.3174(2) 0.0237(11) Uani 1 1 d . . .
H49A H 0.3534 0.2736 0.3182 0.028 Uiso 1 1 calc R . .
C50 C 0.1039(3) 0.3326(2) 0.30217(19) 0.0141(9) Uani 1 1 d . . .
C51 C 0.1259(4) 0.3990(2) 0.2967(2) 0.0223(10) Uani 1 1 d . . .
H51A H 0.1262 0.4183 0.2558 0.027 Uiso 1 1 calc R . .
C52 C 0.1471(4) 0.4371(2) 0.3500(2) 0.0253(11) Uani 1 1 d . . .
H52A H 0.1618 0.4823 0.3455 0.030 Uiso 1 1 calc R . .
C53 C 0.1469(4) 0.4097(2) 0.4100(2) 0.0222(10) Uani 1 1 d . . .
H53A H 0.1604 0.4360 0.4467 0.027 Uiso 1 1 calc R . .
C54 C 0.1270(4) 0.3441(2) 0.4158(2) 0.0231(11) Uani 1 1 d . . .
H54A H 0.1287 0.3249 0.4568 0.028 Uiso 1 1 calc R . .
C55 C 0.1047(4) 0.3060(2) 0.3629(2) 0.0213(10) Uani 1 1 d . . .
H55A H 0.0896 0.2609 0.3679 0.026 Uiso 1 1 calc R . .
C56 C -0.0834(3) 0.32666(19) 0.22285(19) 0.0151(9) Uani 1 1 d . . .
C57 C -0.1569(4) 0.3196(2) 0.2724(2) 0.0204(10) Uani 1 1 d . . .
H57A H -0.1364 0.2919 0.3073 0.024 Uiso 1 1 calc R . .
C58 C -0.2575(4) 0.3521(2) 0.2707(2) 0.0231(11) Uani 1 1 d . . .
H58A H -0.3075 0.3458 0.3038 0.028 Uiso 1 1 calc R . .
C59 C -0.2869(4) 0.3943(2) 0.2209(2) 0.0254(11) Uani 1 1 d . . .
H59A H -0.3565 0.4171 0.2202 0.031 Uiso 1 1 calc R . .
C60 C -0.2152(4) 0.4031(2) 0.1727(2) 0.0249(11) Uani 1 1 d . . .
H60A H -0.2348 0.4321 0.1387 0.030 Uiso 1 1 calc R . .
C61 C -0.1141(3) 0.36914(19) 0.1741(2) 0.0168(10) Uani 1 1 d . . .
H61A H -0.0649 0.3753 0.1407 0.020 Uiso 1 1 calc R . .
C62 C 0.0275(3) 0.20561(19) 0.25656(18) 0.0138(9) Uani 1 1 d . . .
C63 C -0.0758(4) 0.1754(2) 0.24135(19) 0.0169(10) Uani 1 1 d . . .
H63A H -0.1344 0.1989 0.2189 0.020 Uiso 1 1 calc R . .
C64 C -0.0934(4) 0.1113(2) 0.2587(2) 0.0208(10) Uani 1 1 d . . .
H64A H -0.1630 0.0907 0.2468 0.025 Uiso 1 1 calc R . .
C65 C -0.0104(4) 0.0770(2) 0.2934(2) 0.0232(11) Uani 1 1 d . . .
H65A H -0.0238 0.0334 0.3062 0.028 Uiso 1 1 calc R . .
C66 C 0.0913(4) 0.1063(2) 0.3092(2) 0.0229(11) Uani 1 1 d . . .
H66A H 0.1482 0.0830 0.3332 0.027 Uiso 1 1 calc R . .
C67 C 0.1114(4) 0.1700(2) 0.29006(19) 0.0189(10) Uani 1 1 d . . .
H67A H 0.1830 0.1893 0.2999 0.023 Uiso 1 1 calc R . .
C68 C 0.1503(3) 0.3838(2) 0.14225(18) 0.0140(9) Uani 1 1 d . . .

loop_
_atom_site_aniso_label
_atom_site_aniso_U_11
_atom_site_aniso_U_22
_atom_site_aniso_U_33
_atom_site_aniso_U_23
_atom_site_aniso_U_13
_atom_site_aniso_U_12
Ru 0.01130(18) 0.01044(18) 0.00921(18) 0.00051(14) 0.00237(12) 0.00039(14)
P1 0.0122(6) 0.0133(6) 0.0143(6) 0.0012(5) 0.0017(4) -0.0002(4)
P2 0.0132(6) 0.0131(6) 0.0111(6) 0.0012(4) 0.0024(4) 0.0000(5)
O1 0.0118(16) 0.0157(16) 0.0242(17) -0.0014(13) 0.0020(13) 0.0009(12)
O2 0.0244(18) 0.0111(17) 0.0186(17) 0.0000(13) 0.0051(13) 0.0006(13)
C1 0.019(2) 0.010(2) 0.005(2) -0.0035(16) -0.0003(17) -0.0009(18)
C2 0.017(2) 0.011(2) 0.009(2) -0.0021(17) 0.0001(17) 0.0006(17)
C3 0.019(2) 0.011(2) 0.005(2) -0.0042(16) 0.0028(17) 0.0013(17)
C4 0.019(2) 0.009(2) 0.010(2) -0.0030(17) 0.0032(17) 0.0015(17)
C5 0.014(2) 0.014(2) 0.009(2) -0.0019(17) 0.0001(16) -0.0009(18)
C6 0.012(2) 0.018(2) 0.009(2) -0.0019(18) 0.0016(17) -0.0024(18)
C7 0.021(2) 0.017(2) 0.014(2) -0.0013(18) -0.0037(19) 0.0014(19)
C8 0.032(3) 0.021(3) 0.024(3) -0.004(2) 0.000(2) 0.012(2)
C9 0.045(3) 0.009(2) 0.027(3) 0.003(2) -0.002(2) 0.004(2)
C10 0.036(3) 0.018(3) 0.021(3) 0.004(2) 0.003(2) -0.003(2)
C11 0.019(2) 0.019(2) 0.018(2) 0.0033(19) 0.0031(19) -0.0013(19)
C12 0.018(2) 0.017(2) 0.007(2) 0.0000(17) 0.0002(17) -0.0011(18)
C13 0.018(2) 0.018(2) 0.021(2) 0.0011(19) 0.0039(19) 0.0023(19)
C14 0.030(3) 0.013(2) 0.023(3) 0.0032(19) -0.004(2) 0.000(2)
C15 0.020(3) 0.027(3) 0.025(3) 0.002(2) 0.001(2) -0.008(2)
C16 0.016(2) 0.034(3) 0.024(3) 0.001(2) 0.006(2) 0.005(2)
C17 0.022(3) 0.017(2) 0.015(2) -0.0027(18) 0.0007(19) -0.0008(19)
C18 0.024(3) 0.038(3) 0.045(3) -0.005(3) 0.004(2) -0.013(2)
C19 0.018(2) 0.013(2) 0.005(2) 0.0019(16) 0.0039(17) 0.0026(17)
C20 0.020(2) 0.013(2) 0.021(2) 0.0021(19) 0.0049(19) 0.0031(19)
C21 0.021(3) 0.021(2) 0.015(2) -0.0003(19) -0.0035(19) 0.0002(19)
C22 0.015(2) 0.021(2) 0.011(2) 0.0040(18) 0.0063(18) 0.0037(18)
C23 0.023(2) 0.012(2) 0.017(2) 0.0010(18) 0.0061(19) 0.0034(19)
C24 0.018(2) 0.018(2) 0.013(2) -0.0039(18) 0.0020(18) -0.0011(19)
C25 0.022(2) 0.026(3) 0.018(2) 0.003(2) 0.0041(19) 0.005(2)
C26 0.015(2) 0.017(2) 0.009(2) 0.0011(17) -0.0038(17) -0.0014(18)
C27 0.021(2) 0.018(2) 0.017(2) -0.0006(19) 0.0031(19) -0.0010(19)
C28 0.030(3) 0.026(3) 0.018(3) -0.001(2) 0.008(2) -0.001(2)
C29 0.025(3) 0.021(3) 0.013(2) 0.0059(19) 0.0032(19) -0.008(2)
C30 0.034(3) 0.015(2) 0.021(3) 0.005(2) 0.004(2) -0.003(2)
C31 0.021(2) 0.015(2) 0.021(2) -0.0025(19) 0.003(2) 0.0003(19)
C32 0.016(2) 0.015(2) 0.011(2) -0.0005(17) 0.0037(18) -0.0010(18)
C33 0.014(2) 0.025(3) 0.012(2) 0.0025(19) -0.0001(18) 0.0013(19)
C34 0.028(3) 0.015(2) 0.014(2) 0.0014(18) -0.0001(19) -0.001(2)
C35 0.030(3) 0.019(2) 0.014(2) -0.0020(19) -0.004(2) 0.009(2)
C36 0.014(2) 0.025(3) 0.028(3) 0.002(2) -0.004(2) 0.005(2)
C37 0.017(2) 0.020(2) 0.023(3) 0.001(2) 0.000(2) -0.0007(19)
C38 0.015(2) 0.022(2) 0.013(2) 0.0031(19) -0.0008(18) -0.0041(19)
C39 0.017(2) 0.025(3) 0.023(3) 0.000(2) 0.0033(19) -0.001(2)
C40 0.018(3) 0.034(3) 0.022(3) 0.000(2) 0.007(2) -0.002(2)
C41 0.019(2) 0.037(3) 0.023(3) 0.009(2) 0.003(2) -0.008(2)
C42 0.027(3) 0.021(3) 0.026(3) 0.011(2) 0.001(2) -0.005(2)
C43 0.017(2) 0.025(3) 0.020(2) 0.001(2) 0.0002(19) 0.000(2)
C44 0.010(2) 0.017(2) 0.018(2) -0.0004(18) 0.0030(18) -0.0019(17)
C45 0.030(3) 0.021(3) 0.018(3) 0.000(2) 0.003(2) 0.001(2)
C46 0.038(3) 0.023(3) 0.027(3) -0.006(2) 0.005(2) -0.010(2)
C47 0.038(3) 0.021(3) 0.020(3) -0.002(2) 0.001(2) -0.003(2)
C48 0.042(3) 0.027(3) 0.012(2) 0.004(2) -0.002(2) -0.005(2)
C49 0.030(3) 0.019(2) 0.022(3) 0.004(2) 0.001(2) -0.006(2)
C50 0.014(2) 0.018(2) 0.010(2) 0.0011(18) 0.0025(17) -0.0008(18)
C51 0.032(3) 0.017(2) 0.018(2) 0.0030(19) 0.001(2) 0.002(2)
C52 0.035(3) 0.019(3) 0.022(3) -0.004(2) 0.000(2) -0.007(2)
C53 0.026(3) 0.026(3) 0.014(2) -0.005(2) 0.000(2) -0.006(2)
C54 0.033(3) 0.027(3) 0.009(2) -0.001(2) 0.002(2) -0.002(2)
C55 0.028(3) 0.019(2) 0.018(2) 0.0054(19) 0.004(2) 0.000(2)
C56 0.017(2) 0.012(2) 0.016(2) -0.0038(18) 0.0024(18) -0.0023(18)
C57 0.021(3) 0.021(2) 0.018(2) -0.0013(19) 0.001(2) -0.002(2)
C58 0.017(3) 0.024(3) 0.029(3) -0.013(2) 0.009(2) -0.006(2)
C59 0.016(2) 0.025(3) 0.034(3) -0.011(2) -0.002(2) 0.005(2)
C60 0.021(3) 0.021(3) 0.032(3) -0.002(2) -0.005(2) 0.003(2)
C61 0.014(2) 0.017(2) 0.020(2) -0.0037(19) -0.0003(18) -0.0009(18)
C62 0.020(2) 0.012(2) 0.011(2) 0.0024(18) 0.0040(17) -0.0009(19)
C63 0.018(2) 0.021(2) 0.012(2) 0.0007(18) 0.0041(18) 0.0005(19)
C64 0.022(2) 0.019(2) 0.023(3) 0.001(2) 0.007(2) -0.006(2)
C65 0.038(3) 0.012(2) 0.021(3) 0.0049(19) 0.011(2) -0.003(2)
C66 0.031(3) 0.019(3) 0.019(2) 0.005(2) 0.002(2) 0.001(2)
C67 0.017(2) 0.024(3) 0.016(2) 0.0014(19) 0.0038(19) -0.004(2)
C68 0.011(2) 0.026(3) 0.005(2) 0.0009(18) 0.0012(16) -0.0034(19)

loop_
_geom_bond_atom_site_label_1
_geom_bond_atom_site_label_2
_geom_bond_distance
_geom_bond_site_symmetry_2
_geom_bond_publ_flag
Ru C68 1.826(4) . ?
Ru C4 2.226(4) . ?
Ru C5 2.260(4) . ?
Ru C3 2.315(4) . ?
Ru P2 2.3684(11) . ?
Ru P1 2.3768(11) . ?
Ru C2 2.382(4) . ?
Ru C1 2.539(4) . ?
P1 C38 1.828(4) . ?
P1 C32 1.829(4) . ?
P1 C44 1.845(4) . ?
P2 C62 1.830(4) . ?
P2 C56 1.844(4) . ?
P2 C50 1.851(4) . ?
O1 C1 1.240(5) . ?
O2 C68 1.176(5) . ?
C1 C5 1.480(5) . ?
C1 C2 1.481(5) . ?
C2 C3 1.432(5) . ?
C2 C6 1.499(5) . ?
C3 C4 1.439(5) . ?
C3 C12 1.490(5) . ?
C4 C5 1.444(5) . ?
C4 C19 1.498(6) . ?
C5 C26 1.486(5) . ?
C6 C7 1.394(5) . ?
C6 C11 1.405(5) . ?
C7 C8 1.393(6) . ?
C7 H7A 0.9500 . ?
C8 C9 1.362(6) . ?
C8 H8A 0.9500 . ?
C9 C10 1.383(6) . ?
C9 H9A 0.9500 . ?
C10 C11 1.387(6) . ?
C10 H10A 0.9500 . ?
C11 H11A 0.9500 . ?
C12 C13 1.384(5) . ?
C12 C17 1.385(6) . ?
C13 C14 1.390(6) . ?
C13 H13A 0.9500 . ?
C14 C15 1.389(6) . ?
C14 H14A 0.9500 . ?
C15 C16 1.389(6) . ?
C15 C18 1.514(6) . ?
C16 C17 1.386(6) . ?
C16 H16A 0.9500 . ?
C17 H17A 0.9500 . ?
C18 H18A 0.9800 . ?
C18 H18B 0.9800 . ?
C18 H18C 0.9800 . ?
C19 C24 1.389(6) . ?
C19 C20 1.402(6) . ?
C20 C21 1.383(6) . ?
C20 H20A 0.9500 . ?
C21 C22 1.390(6) . ?
C21 H21A 0.9500 . ?
C22 C23 1.386(6) . ?
C22 C25 1.510(6) . ?
C23 C24 1.390(6) . ?
C23 H23A 0.9500 . ?
C24 H24A 0.9500 . ?
C25 H25A 0.9800 . ?
C25 H25B 0.9800 . ?
C25 H25C 0.9800 . ?
C26 C31 1.394(6) . ?
C26 C27 1.398(6) . ?
C27 C28 1.382(6) . ?
C27 H27A 0.9500 . ?
C28 C29 1.377(6) . ?
C28 H28A 0.9500 . ?
C29 C30 1.390(6) . ?
C29 H29A 0.9500 . ?
C30 C31 1.383(6) . ?
C30 H30A 0.9500 . ?
C31 H31A 0.9500 . ?
C32 C33 1.385(6) . ?
C32 C37 1.399(6) . ?
C33 C34 1.387(6) . ?
C33 H33A 0.9500 . ?
C34 C35 1.383(6) . ?
C34 H34A 0.9500 . ?
C35 C36 1.380(6) . ?
C35 H35A 0.9500 . ?
C36 C37 1.382(6) . ?
C36 H36A 0.9500 . ?
C37 H37A 0.9500 . ?
C38 C39 1.389(6) . ?
C38 C43 1.395(6) . ?
C39 C40 1.395(6) . ?
C39 H39A 0.9500 . ?
C40 C41 1.356(6) . ?
C40 H40A 0.9500 . ?
C41 C42 1.380(6) . ?
C41 H41A 0.9500 . ?
C42 C43 1.388(6) . ?
C42 H42A 0.9500 . ?
C43 H43A 0.9500 . ?
C44 C49 1.392(6) . ?
C44 C45 1.398(6) . ?
C45 C46 1.393(6) . ?
C45 H45A 0.9500 . ?
C46 C47 1.377(6) . ?
C46 H46A 0.9500 . ?
C47 C48 1.359(6) . ?
C47 H47A 0.9500 . ?
C48 C49 1.387(6) . ?
C48 H48A 0.9500 . ?
C49 H49A 0.9500 . ?
C50 C55 1.389(6) . ?
C50 C51 1.395(6) . ?
C51 C52 1.378(6) . ?
C51 H51A 0.9500 . ?
C52 C53 1.382(6) . ?
C52 H52A 0.9500 . ?
C53 C54 1.373(6) . ?
C53 H53A 0.9500 . ?
C54 C55 1.375(6) . ?
C54 H54A 0.9500 . ?
C55 H55A 0.9500 . ?
C56 C61 1.380(6) . ?
C56 C57 1.407(6) . ?
C57 C58 1.369(6) . ?
C57 H57A 0.9500 . ?
C58 C59 1.389(6) . ?
C58 H58A 0.9500 . ?
C59 C60 1.374(6) . ?
C59 H59A 0.9500 . ?
C60 C61 1.388(6) . ?
C60 H60A 0.9500 . ?
C61 H61A 0.9500 . ?
C62 C67 1.395(6) . ?
C62 C63 1.395(6) . ?
C63 C64 1.384(6) . ?
C63 H63A 0.9500 . ?
C64 C65 1.385(6) . ?
C64 H64A 0.9500 . ?
C65 C66 1.373(6) . ?
C65 H65A 0.9500 . ?
C66 C67 1.393(6) . ?
C66 H66A 0.9500 . ?
C67 H67A 0.9500 . ?
